data_4089689
loop_
_publ_author_name
'Cai, Yuanjing'
'Samedov, Kerim'
'Dolinar, Brian S.'
'Song, Zhegang'
'Tang, Ben Zhong'
'Zhang, Chaocan'
'West, Robert'

_publ_section_title
;
 Synthesis and High Solid-State Fluorescence of Cyclic Silole Derivatives
;
_journal_issue 1
_journal_name_full Organometallics
_journal_page_first 78
_journal_paper_doi 10.1021/om500884b
_journal_volume 34
_journal_year 2014
_chemical_formula_moiety 'C38 H32 O4 Si4'
_chemical_formula_sum 'C38 H32 O4 Si4'
_chemical_formula_weight 664.99
_space_group_crystal_system triclinic
_space_group_IT_number 2
_space_group_name_Hall '-P 1'
_space_group_name_H-M_alt 'P -1'
_atom_sites_solution_hydrogens geom
_atom_sites_solution_primary direct
_cell_angle_alpha 89.76(2)
_cell_angle_beta 81.67(3)
_cell_angle_gamma 77.835(14)
_cell_formula_units_Z 1
_cell_length_a 8.677(3)
_cell_length_b 8.727(4)
_cell_length_c 10.940(6)
_cell_measurement_reflns_used 2379
_cell_measurement_temperature 100.0
_cell_measurement_theta_max 25.71
_cell_measurement_theta_min 2.39
_cell_volume 801.0(6)
_computing_cell_refinement 'SAINT+ Ver. 8.30C (Bruker-AXS, 2013)'
_computing_data_collection 'APEX2 Ver. 2013.2-0 (Bruker-AXS, 2013)'
_computing_data_reduction 'SAINT+ Ver. 8.30C (Bruker-AXS, 2013)'
_computing_molecular_graphics
;
O. V. Dolomanov, L. J. Bourhis, R. J. Gildea, J. A. K. Howard and H. Puschmann,
OLEX2: a complete structure solution, refinement and analysis program.
J. Appl. Cryst. (2009). 42, 339-341.
;
_computing_publication_material
;
O. V. Dolomanov, L. J. Bourhis, R. J. Gildea, J. A. K. Howard and H. Puschmann,
OLEX2: a complete structure solution, refinement and analysis program.
J. Appl. Cryst. (2009). 42, 339-341.
;
_computing_structure_refinement
;
SHELXL, G.M. Sheldrick, Acta Cryst.
(2008). A64, 112-122
;
_computing_structure_solution
;
SHELXS, G.M. Sheldrick, Acta Cryst.
(2008). A64, 112-122
;
_diffrn_ambient_temperature 100.0
_diffrn_detector_area_resol_mean 7.9
_diffrn_detector_type 'CCD area detector'
_diffrn_measured_fraction_theta_full 1.000
_diffrn_measured_fraction_theta_max 1.000
_diffrn_measurement_device 'three-circle diffractometer'
_diffrn_measurement_device_type 'Bruker APEX-II CCD'
_diffrn_measurement_method '\f and \w scans'
_diffrn_radiation_collimation 'focusing mirrors'
_diffrn_radiation_monochromator graphite
_diffrn_radiation_probe x-ray
_diffrn_radiation_type MoK\a
_diffrn_radiation_wavelength 0.71073
_diffrn_radiation_xray_symbol K-L~3~
_diffrn_reflns_av_R_equivalents 0.0305
_diffrn_reflns_av_unetI/netI 0.0399
_diffrn_reflns_Laue_measured_fraction_full 1.000
_diffrn_reflns_Laue_measured_fraction_max 1.000
_diffrn_reflns_limit_h_max 10
_diffrn_reflns_limit_h_min -10
_diffrn_reflns_limit_k_max 10
_diffrn_reflns_limit_k_min -10
_diffrn_reflns_limit_l_max 13
_diffrn_reflns_limit_l_min -13
_diffrn_reflns_number 8116
_diffrn_reflns_point_group_measured_fraction_full 1.000
_diffrn_reflns_point_group_measured_fraction_max 1.000
_diffrn_reflns_theta_full 25.000
_diffrn_reflns_theta_max 25.944
_diffrn_reflns_theta_min 1.882
_diffrn_source 'microfocus sealed X-ray tube'
_diffrn_source_type 'Incoatec I\ms'
_diffrn_standards_number 0
_exptl_absorpt_coefficient_mu 0.228
_exptl_absorpt_correction_T_max 1.0000
_exptl_absorpt_correction_T_min 0.8801
_exptl_absorpt_correction_type analytical
_exptl_absorpt_process_details
;
SADABS-2012/1 (Bruker,2012) was used for absorption correction.
wR2(int) was 0.0724 before and 0.0365 after correction.
The Ratio of minimum to maximum transmission is 0.8801.
The \l/2 correction factor is Not present.
;
_exptl_crystal_colour colourless
_exptl_crystal_colour_primary colourless
_exptl_crystal_density_diffrn 1.379
_exptl_crystal_density_method 'not measured'
_exptl_crystal_description block
_exptl_crystal_F_000 348
_exptl_crystal_size_max 0.17
_exptl_crystal_size_mid 0.108
_exptl_crystal_size_min 0.078
_refine_diff_density_max 0.546
_refine_diff_density_min -0.335
_refine_diff_density_rms 0.059
_refine_ls_extinction_method none
_refine_ls_goodness_of_fit_ref 1.043
_refine_ls_hydrogen_treatment constr
_refine_ls_matrix_type full
_refine_ls_number_parameters 209
_refine_ls_number_reflns 3130
_refine_ls_number_restraints 0
_refine_ls_restrained_S_all 1.043
_refine_ls_R_factor_all 0.0570
_refine_ls_R_factor_gt 0.0402
_refine_ls_shift/su_max 0.000
_refine_ls_shift/su_mean 0.000
_refine_ls_structure_factor_coef Fsqd
_refine_ls_weighting_details 'w=1/[\s^2^(Fo^2^)+(0.0439P)^2^+0.6340P] where P=(Fo^2^+2Fc^2^)/3'
_refine_ls_weighting_scheme calc
_refine_ls_wR_factor_gt 0.0946
_refine_ls_wR_factor_ref 0.1026
_reflns_Friedel_coverage 0.000
_reflns_number_gt 2493
_reflns_number_total 3130
_reflns_threshold_expression 'I > 2\s(I)'
_cod_data_source_file om500884b_si_002.cif
_cod_data_source_block 1a
_cod_original_cell_volume 800.9(6)
_cod_database_code 4089689
_olex2_refinement_description
;
1. Fixed Uiso
 At 1.2 times of:
  H3 of C3, H2 of C2, H4 of C4, H5 of C5, H18 of C18, H17 of C17, H16 of C16,
  H15 of C15, H14 of C14, H8 of C8, H9 of C9, H10 of C10, H11 of C11
 At 1.5 times of:
  {H19A,H19B,H19C} of C19
2.a Aromatic/amide H refined with riding coordinates:
 C2(H2), C3(H3), C4(H4), C5(H5), C8(H8), C9(H9), C10(H10), C11(H11), C14(H14),
 C15(H15), C16(H16), C17(H17), C18(H18)
2.b Idealised Me refined as rotating group:
 C19(H19A,H19B,H19C)
;
_shelx_estimated_absorpt_t_max 0.982
_shelx_estimated_absorpt_t_min 0.962
_shelx_space_group_comment
;
The symmetry employed for this shelxl refinement is uniquely defined
by the following loop, which should always be used as a source of
symmetry information in preference to the above space-group names.
They are only intended as comments.
;
_shelxl_version_number 2013-3

loop_
_space_group_symop_operation_xyz
'x, y, z'
'-x, -y, -z'

loop_
_atom_site_label
_atom_site_type_symbol
_atom_site_fract_x
_atom_site_fract_y
_atom_site_fract_z
_atom_site_U_iso_or_equiv
_atom_site_adp_type
_atom_site_occupancy
_atom_site_site_symmetry_order
_atom_site_calc_flag
_atom_site_refinement_flags_posn
_atom_site_refinement_flags_adp
Si1 Si 0.46161(7) -0.09483(7) 0.81672(5) 0.01595(16) Uani 1 1 d . .
Si2 Si 0.41738(7) 0.23660(7) 0.93994(5) 0.01587(16) Uani 1 1 d . .
O1 O 0.38891(18) 0.08320(17) 0.86857(14) 0.0182(3) Uani 1 1 d . .
O2 O 0.44000(18) 0.18938(18) 1.08130(13) 0.0192(4) Uani 1 1 d . .
C1 C 0.5847(3) -0.1207(3) 0.6614(2) 0.0184(5) Uani 1 1 d . .
C2 C 0.7281(3) -0.0813(3) 0.6143(2) 0.0234(5) Uani 1 1 d . .
H2 H 0.7804 -0.0286 0.6660 0.028 Uiso 1 1 calc R U
C3 C 0.7963(3) -0.1182(3) 0.4917(2) 0.0276(6) Uani 1 1 d . .
H3 H 0.8939 -0.0900 0.4597 0.033 Uiso 1 1 calc R U
C4 C 0.7204(3) -0.1964(3) 0.4171(2) 0.0288(6) Uani 1 1 d . .
H4 H 0.7669 -0.2221 0.3337 0.035 Uiso 1 1 calc R U
C5 C 0.5778(3) -0.2378(3) 0.4620(2) 0.0272(6) Uani 1 1 d . .
H5 H 0.5274 -0.2919 0.4098 0.033 Uiso 1 1 calc R U
C6 C 0.5086(3) -0.2002(3) 0.5836(2) 0.0209(5) Uani 1 1 d . .
C7 C 0.3533(3) -0.2334(3) 0.6410(2) 0.0207(5) Uani 1 1 d . .
C8 C 0.2554(3) -0.3031(3) 0.5787(2) 0.0263(6) Uani 1 1 d . .
H8 H 0.2893 -0.3383 0.4952 0.032 Uiso 1 1 calc R U
C9 C 0.1094(3) -0.3207(3) 0.6385(2) 0.0296(6) Uani 1 1 d . .
H9 H 0.0430 -0.3679 0.5955 0.036 Uiso 1 1 calc R U
C10 C 0.0578(3) -0.2707(3) 0.7603(2) 0.0277(6) Uani 1 1 d . .
H10 H -0.0438 -0.2821 0.8002 0.033 Uiso 1 1 calc R U
C11 C 0.1562(3) -0.2035(3) 0.8241(2) 0.0229(5) Uani 1 1 d . .
H11 H 0.1219 -0.1702 0.9080 0.027 Uiso 1 1 calc R U
C12 C 0.3041(3) -0.1849(3) 0.7658(2) 0.0184(5) Uani 1 1 d . .
C13 C 0.6034(3) 0.2890(3) 0.8615(2) 0.0180(5) Uani 1 1 d . .
C14 C 0.6019(3) 0.4283(3) 0.7984(2) 0.0207(5) Uani 1 1 d . .
H14 H 0.5033 0.4996 0.7956 0.025 Uiso 1 1 calc R U
C15 C 0.7424(3) 0.4647(3) 0.7395(2) 0.0222(5) Uani 1 1 d . .
H15 H 0.7393 0.5600 0.6968 0.027 Uiso 1 1 calc R U
C16 C 0.8859(3) 0.3622(3) 0.7431(2) 0.0231(5) Uani 1 1 d . .
H16 H 0.9818 0.3875 0.7032 0.028 Uiso 1 1 calc R U
C17 C 0.8913(3) 0.2227(3) 0.8048(2) 0.0241(5) Uani 1 1 d . .
H17 H 0.9904 0.1519 0.8069 0.029 Uiso 1 1 calc R U
C18 C 0.7512(3) 0.1872(3) 0.8633(2) 0.0210(5) Uani 1 1 d . .
H18 H 0.7554 0.0915 0.9056 0.025 Uiso 1 1 calc R U
C19 C 0.2399(3) 0.3948(3) 0.9393(2) 0.0228(5) Uani 1 1 d . .
H19A H 0.2314 0.4272 0.8542 0.034 Uiso 1 1 calc R U
H19B H 0.2492 0.4843 0.9893 0.034 Uiso 1 1 calc R U
H19C H 0.1445 0.3569 0.9739 0.034 Uiso 1 1 calc R U

loop_
_atom_site_aniso_label
_atom_site_aniso_U_11
_atom_site_aniso_U_22
_atom_site_aniso_U_33
_atom_site_aniso_U_23
_atom_site_aniso_U_13
_atom_site_aniso_U_12
Si1 0.0189(3) 0.0165(3) 0.0134(3) -0.0020(2) -0.0056(2) -0.0036(2)
Si2 0.0194(3) 0.0150(3) 0.0139(3) -0.0014(2) -0.0061(2) -0.0025(2)
O1 0.0219(8) 0.0163(8) 0.0173(8) -0.0020(7) -0.0065(6) -0.0039(6)
O2 0.0228(9) 0.0197(9) 0.0151(8) -0.0016(7) -0.0058(6) -0.0026(7)
C1 0.0226(12) 0.0182(12) 0.0128(11) -0.0004(9) -0.0055(9) 0.0011(9)
C2 0.0222(12) 0.0265(13) 0.0202(12) -0.0015(10) -0.0081(10) 0.0010(10)
C3 0.0201(12) 0.0359(15) 0.0223(13) -0.0001(11) -0.0037(10) 0.0048(11)
C4 0.0262(14) 0.0395(16) 0.0139(12) -0.0028(11) -0.0041(10) 0.0094(11)
C5 0.0322(14) 0.0295(14) 0.0181(12) -0.0052(11) -0.0125(10) 0.0040(11)
C6 0.0234(12) 0.0197(12) 0.0178(11) -0.0013(10) -0.0084(9) 0.0030(10)
C7 0.0268(13) 0.0154(12) 0.0211(12) -0.0010(10) -0.0112(10) -0.0016(9)
C8 0.0360(15) 0.0244(13) 0.0217(12) -0.0013(11) -0.0146(11) -0.0065(11)
C9 0.0399(16) 0.0255(14) 0.0315(14) 0.0045(11) -0.0223(12) -0.0134(12)
C10 0.0279(14) 0.0289(14) 0.0313(14) 0.0088(11) -0.0125(11) -0.0119(11)
C11 0.0272(13) 0.0219(13) 0.0221(12) 0.0032(10) -0.0092(10) -0.0072(10)
C12 0.0248(12) 0.0132(11) 0.0187(11) 0.0013(9) -0.0102(9) -0.0031(9)
C13 0.0223(12) 0.0189(12) 0.0144(11) -0.0043(9) -0.0067(9) -0.0049(9)
C14 0.0235(12) 0.0194(12) 0.0193(12) -0.0022(10) -0.0083(9) -0.0007(9)
C15 0.0307(14) 0.0178(12) 0.0188(12) -0.0007(10) -0.0046(10) -0.0060(10)
C16 0.0232(13) 0.0250(13) 0.0217(12) -0.0038(10) 0.0003(10) -0.0093(10)
C17 0.0229(13) 0.0230(13) 0.0250(13) -0.0028(10) -0.0040(10) -0.0014(10)
C18 0.0266(13) 0.0172(12) 0.0198(12) 0.0014(10) -0.0062(10) -0.0038(10)
C19 0.0243(13) 0.0214(13) 0.0223(12) -0.0027(10) -0.0075(10) -0.0014(10)

loop_
_atom_type_symbol
_atom_type_description
_atom_type_scat_dispersion_real
_atom_type_scat_dispersion_imag
_atom_type_scat_source
C C 0.0033 0.0016 'International Tables Vol C Tables 4.2.6.8 and 6.1.1.4'
H H 0.0000 0.0000 'International Tables Vol C Tables 4.2.6.8 and 6.1.1.4'
O O 0.0106 0.0060 'International Tables Vol C Tables 4.2.6.8 and 6.1.1.4'
Si Si 0.0817 0.0704 'International Tables Vol C Tables 4.2.6.8 and 6.1.1.4'

loop_
_geom_angle_atom_site_label_1
_geom_angle_atom_site_label_2
_geom_angle_atom_site_label_3
_geom_angle
_geom_angle_site_symmetry_1
_geom_angle_site_symmetry_3
O1 Si1 O2 108.32(9) . 2_657
O1 Si1 C1 117.22(10) . .
O1 Si1 C12 111.07(10) . .
O2 Si1 C1 110.52(10) 2_657 .
O2 Si1 C12 116.24(10) 2_657 .
C1 Si1 C12 93.16(11) . .
O1 Si2 C13 108.62(9) . .
O1 Si2 C19 108.01(10) . .
O2 Si2 O1 108.03(9) . .
O2 Si2 C13 108.85(9) . .
O2 Si2 C19 110.08(10) . .
C19 Si2 C13 113.11(11) . .
Si1 O1 Si2 147.34(11) . .
Si1 O2 Si2 152.56(11) 2_657 .
C2 C1 Si1 132.98(17) . .
C2 C1 C6 119.1(2) . .
C6 C1 Si1 107.92(17) . .
C1 C2 H2 119.7 . .
C1 C2 C3 120.7(2) . .
C3 C2 H2 119.7 . .
C2 C3 H3 120.3 . .
C4 C3 C2 119.4(2) . .
C4 C3 H3 120.3 . .
C3 C4 H4 119.5 . .
C5 C4 C3 121.1(2) . .
C5 C4 H4 119.5 . .
C4 C5 H5 120.1 . .
C4 C5 C6 119.9(2) . .
C6 C5 H5 120.1 . .
C1 C6 C7 115.3(2) . .
C5 C6 C1 119.9(2) . .
C5 C6 C7 124.8(2) . .
C8 C7 C6 124.4(2) . .
C8 C7 C12 119.8(2) . .
C12 C7 C6 115.79(19) . .
C7 C8 H8 120.1 . .
C9 C8 C7 119.9(2) . .
C9 C8 H8 120.1 . .
C8 C9 H9 119.5 . .
C8 C9 C10 121.0(2) . .
C10 C9 H9 119.5 . .
C9 C10 H10 120.3 . .
C9 C10 C11 119.5(2) . .
C11 C10 H10 120.3 . .
C10 C11 H11 119.8 . .
C12 C11 C10 120.5(2) . .
C12 C11 H11 119.8 . .
C7 C12 Si1 107.78(17) . .
C11 C12 Si1 132.82(18) . .
C11 C12 C7 119.3(2) . .
C14 C13 Si2 122.00(17) . .
C14 C13 C18 117.6(2) . .
C18 C13 Si2 120.38(18) . .
C13 C14 H14 119.5 . .
C15 C14 C13 121.1(2) . .
C15 C14 H14 119.5 . .
C14 C15 H15 120.1 . .
C16 C15 C14 119.9(2) . .
C16 C15 H15 120.1 . .
C15 C16 H16 119.8 . .
C15 C16 C17 120.4(2) . .
C17 C16 H16 119.8 . .
C16 C17 H17 120.3 . .
C18 C17 C16 119.4(2) . .
C18 C17 H17 120.3 . .
C13 C18 H18 119.2 . .
C17 C18 C13 121.6(2) . .
C17 C18 H18 119.2 . .
Si2 C19 H19A 109.5 . .
Si2 C19 H19B 109.5 . .
Si2 C19 H19C 109.5 . .
H19A C19 H19B 109.5 . .
H19A C19 H19C 109.5 . .
H19B C19 H19C 109.5 . .

loop_
_geom_bond_atom_site_label_1
_geom_bond_atom_site_label_2
_geom_bond_distance
_geom_bond_site_symmetry_2
Si1 O1 1.6199(17) .
Si1 O2 1.6204(17) 2_657
Si1 C1 1.858(2) .
Si1 C12 1.864(2) .
Si2 O1 1.6330(16) .
Si2 O2 1.6274(17) .
Si2 C13 1.859(2) .
Si2 C19 1.840(2) .
O2 Si1 1.6204(17) 2_657
C1 C2 1.388(3) .
C1 C6 1.416(3) .
C2 H2 0.9500 .
C2 C3 1.395(3) .
C3 H3 0.9500 .
C3 C4 1.383(4) .
C4 H4 0.9500 .
C4 C5 1.383(4) .
C5 H5 0.9500 .
C5 C6 1.388(3) .
C6 C7 1.487(3) .
C7 C8 1.395(3) .
C7 C12 1.408(3) .
C8 H8 0.9500 .
C8 C9 1.378(4) .
C9 H9 0.9500 .
C9 C10 1.384(4) .
C10 H10 0.9500 .
C10 C11 1.396(3) .
C11 H11 0.9500 .
C11 C12 1.389(3) .
C13 C14 1.394(3) .
C13 C18 1.401(3) .
C14 H14 0.9500 .
C14 C15 1.392(3) .
C15 H15 0.9500 .
C15 C16 1.377(3) .
C16 H16 0.9500 .
C16 C17 1.385(3) .
C17 H17 0.9500 .
C17 C18 1.383(3) .
C18 H18 0.9500 .
C19 H19A 0.9800 .
C19 H19B 0.9800 .
C19 H19C 0.9800 .

loop_
_geom_torsion_atom_site_label_1
_geom_torsion_atom_site_label_2
_geom_torsion_atom_site_label_3
_geom_torsion_atom_site_label_4
_geom_torsion
_geom_torsion_site_symmetry_1
_geom_torsion_site_symmetry_4
Si1 C1 C2 C3 178.81(19) . .
Si1 C1 C6 C5 -178.61(18) . .
Si1 C1 C6 C7 3.0(2) . .
Si2 C13 C14 C15 -179.45(17) . .
Si2 C13 C18 C17 179.42(17) . .
O1 Si1 C1 C2 62.9(3) . .
O1 Si1 C1 C6 -118.60(16) . .
O1 Si1 C12 C7 122.99(16) . .
O1 Si1 C12 C11 -53.7(2) . .
O1 Si2 O2 Si1 69.2(2) . 2_657
O1 Si2 C13 C14 113.63(18) . .
O1 Si2 C13 C18 -65.73(19) . .
O2 Si1 O1 Si2 41.5(2) 2_657 .
O2 Si1 C1 C2 -61.9(2) 2_657 .
O2 Si1 C1 C6 116.65(16) 2_657 .
O2 Si1 C12 C7 -112.58(16) 2_657 .
O2 Si1 C12 C11 70.7(2) 2_657 .
O2 Si2 O1 Si1 -65.0(2) . .
O2 Si2 C13 C14 -128.97(17) . .
O2 Si2 C13 C18 51.7(2) . .
C1 Si1 O1 Si2 -84.3(2) . .
C1 Si1 C12 C7 2.17(17) . .
C1 Si1 C12 C11 -174.6(2) . .
C1 C2 C3 C4 -0.6(4) . .
C1 C6 C7 C8 176.6(2) . .
C1 C6 C7 C12 -1.4(3) . .
C2 C1 C6 C5 0.2(3) . .
C2 C1 C6 C7 -178.3(2) . .
C2 C3 C4 C5 0.3(4) . .
C3 C4 C5 C6 0.3(4) . .
C4 C5 C6 C1 -0.5(4) . .
C4 C5 C6 C7 177.8(2) . .
C5 C6 C7 C8 -1.8(4) . .
C5 C6 C7 C12 -179.8(2) . .
C6 C1 C2 C3 0.4(3) . .
C6 C7 C8 C9 -176.3(2) . .
C6 C7 C12 Si1 -0.9(2) . .
C6 C7 C12 C11 176.3(2) . .
C7 C8 C9 C10 -0.2(4) . .
C8 C7 C12 Si1 -178.99(18) . .
C8 C7 C12 C11 -1.7(3) . .
C8 C9 C10 C11 -0.9(4) . .
C9 C10 C11 C12 0.8(4) . .
C10 C11 C12 Si1 177.00(19) . .
C10 C11 C12 C7 0.6(3) . .
C12 Si1 O1 Si2 170.30(18) . .
C12 Si1 C1 C2 178.6(2) . .
C12 Si1 C1 C6 -2.92(17) . .
C12 C7 C8 C9 1.6(4) . .
C13 Si2 O1 Si1 52.9(2) . .
C13 Si2 O2 Si1 -48.6(3) . 2_657
C13 C14 C15 C16 -0.1(3) . .
C14 C13 C18 C17 0.0(3) . .
C14 C15 C16 C17 0.3(3) . .
C15 C16 C17 C18 -0.3(3) . .
C16 C17 C18 C13 0.2(3) . .
C18 C13 C14 C15 -0.1(3) . .
C19 Si2 O1 Si1 175.93(19) . .
C19 Si2 O2 Si1 -173.1(2) . 2_657
C19 Si2 C13 C14 -6.3(2) . .
C19 Si2 C13 C18 174.37(17) . .
